data_1519440
loop_
_publ_author_name
'Verrier, Charlie'
'Melchiorre, Paolo'

_publ_section_title
;
 Diastereodivergent organocatalysis for the asymmetric synthesis of chiral
 annulated furans
;
_journal_issue 7
_journal_name_full 'Chem. Sci.'
_journal_page_first 4242
_journal_paper_doi 10.1039/C5SC01052G
_journal_volume 6
_journal_year 2015
_chemical_absolute_configuration ad
_chemical_formula_sum 'C28 H27 Br O4'
_chemical_formula_weight 507.40
_chemical_name_systematic
;
 ?
;
_space_group_IT_number 19
_space_group_name_Hall 'P 2ac 2ab'
_symmetry_cell_setting orthorhombic
_symmetry_space_group_name_Hall 'P 2ac 2ab'
_symmetry_space_group_name_H-M 'P 21 21 21'
_atom_sites_solution_hydrogens geom
_audit_creation_method SHELXL-2014
_audit_update_record
;
2015-01-28 deposited with the CCDC.
2015-04-27 downloaded from the CCDC.
;
_cell_angle_alpha 90
_cell_angle_beta 90
_cell_angle_gamma 90
_cell_formula_units_Z 4
_cell_length_a 8.7857(6)
_cell_length_b 16.2342(7)
_cell_length_c 17.0357(10)
_cell_measurement_reflns_used 4597
_cell_measurement_temperature 100(2)
_cell_measurement_theta_max 30.04
_cell_measurement_theta_min 2.61
_cell_volume 2429.8(2)
_computing_cell_refinement 'Bruker APEX2 v2011.4-0'
_computing_data_collection 'Bruker APEX2 v2011.4-0'
_computing_data_reduction 'Bruker SAINT V7.60A'
_computing_molecular_graphics 'Bruker SHELXTL'
_computing_publication_material 'Bruker SHELXTL'
_computing_structure_refinement 'SHELXL-2014 (Sheldrick, 2014)'
_computing_structure_solution Sir2011
_diffrn_ambient_temperature 100(2)
_diffrn_detector_area_resol_mean 512
_diffrn_detector_type '4K CCD area detector APEX II'
_diffrn_measured_fraction_theta_full 0.988
_diffrn_measured_fraction_theta_max 0.865
_diffrn_measurement_device_type 'APEX DUO Kappa 4-axis goniometer'
_diffrn_measurement_method
;
 Fullsphere data collection, phi and omega scans
;
_diffrn_measurement_specimen_support 'magnetic support with MicroMount'
_diffrn_radiation_monochromator 'Quazar MX Multilayer Optics'
_diffrn_radiation_type MoK\a
_diffrn_radiation_wavelength 0.71073
_diffrn_reflns_av_R_equivalents 0.0289
_diffrn_reflns_av_unetI/netI 0.0507
_diffrn_reflns_Laue_measured_fraction_full 0.988
_diffrn_reflns_Laue_measured_fraction_max 0.865
_diffrn_reflns_limit_h_max 12
_diffrn_reflns_limit_h_min -8
_diffrn_reflns_limit_k_max 14
_diffrn_reflns_limit_k_min -22
_diffrn_reflns_limit_l_max 25
_diffrn_reflns_limit_l_min -10
_diffrn_reflns_number 14745
_diffrn_reflns_point_group_measured_fraction_full 0.981
_diffrn_reflns_point_group_measured_fraction_max 0.829
_diffrn_reflns_theta_full 25.242
_diffrn_reflns_theta_max 32.555
_diffrn_reflns_theta_min 1.733
_diffrn_source 'Microfocus source E025 IuS'
_diffrn_source_current 0.6
_diffrn_source_power 50
_diffrn_source_size '0.2 mm x 0.2 mm fine focus'
_diffrn_source_type 'Bruker APEX DUO'
_exptl_absorpt_coefficient_mu 1.723
_exptl_absorpt_correction_T_max 0.847
_exptl_absorpt_correction_T_min 0.788
_exptl_absorpt_correction_type empirical
_exptl_absorpt_process_details
; 
 SADABS Version 2008/1 Bruker-Nonius
 Blessing, Acta Cryst. (1995) A51 33-38
;
_exptl_crystal_colour colourless
_exptl_crystal_density_diffrn 1.387
_exptl_crystal_description block
_exptl_crystal_F_000 1048
_exptl_crystal_recrystallization_method 'Re-crystallisation from solvent: hexane'
_exptl_crystal_size_max 0.15
_exptl_crystal_size_mid 0.12
_exptl_crystal_size_min 0.10
_refine_diff_density_max 0.480
_refine_diff_density_min -0.321
_refine_diff_density_rms 0.068
_refine_ls_abs_structure_details
;
 Flack x determined using 2425 quotients [(I+)-(I-)]/[(I+)+(I-)]
 (Parsons, Flack and Wagner, Acta Cryst. B69 (2013) 249-259).
;
_refine_ls_abs_structure_Flack -0.007(4)
_refine_ls_extinction_method none
_refine_ls_goodness_of_fit_ref 1.037
_refine_ls_hydrogen_treatment constr
_refine_ls_matrix_type full
_refine_ls_number_parameters 316
_refine_ls_number_reflns 7325
_refine_ls_number_restraints 56
_refine_ls_restrained_S_all 1.037
_refine_ls_R_factor_all 0.0456
_refine_ls_R_factor_gt 0.0345
_refine_ls_shift/su_max 0.001
_refine_ls_shift/su_mean 0.000
_refine_ls_structure_factor_coef Fsqd
_refine_ls_weighting_details 'w=1/[\s^2^(Fo^2^)+(0.0335P)^2^+0.0062P] where P=(Fo^2^+2Fc^2^)/3'
_refine_ls_weighting_scheme calc
_refine_ls_wR_factor_gt 0.0694
_refine_ls_wR_factor_ref 0.0727
_reflns_Friedel_coverage 0.723
_reflns_Friedel_fraction_full 0.972
_reflns_Friedel_fraction_max 0.784
_reflns_number_gt 6317
_reflns_number_total 7325
_reflns_threshold_expression 'I > 2\s(I)'
_cod_data_source_file c5sc01052g2.cif
_cod_data_source_block mo_CV438_0m
_cod_depositor_comments
;
The following automatic conversions were performed:

'_symmetry_cell_setting' value 'Orthorhombic' changed to
'orthorhombic' according to
/usr/data/users/saulius/crontab/automatic-downloads/rss-feeds/RSC/lib/dictionaries/cif_core.dic
dictionary named 'cif_core.dic' version 2.4.2 from 2011-04-26.

Automatic conversion script
Id: cif_fix_values 3271 2015-04-21 07:52:19Z andrius 

 Adding full bibliography for 1519440--1519441.cif.
;
_cod_original_sg_symbol_H-M P2(1)2(1)2(1)
_cod_database_code 1519440
_shelx_space_group_comment
;
The symmetry employed for this shelxl refinement is uniquely defined
by the following loop, which should always be used as a source of
symmetry information in preference to the above space-group names.
They are only intended as comments.
;
_shelx_estimated_absorpt_t_min 0.782
_shelx_estimated_absorpt_t_max 0.847
_shelxl_version_number 2014-3

loop_
_space_group_symop_operation_xyz
'x, y, z'
'-x+1/2, -y, z+1/2'
'-x, y+1/2, -z+1/2'
'x+1/2, -y+1/2, -z'

loop_
_atom_site_label
_atom_site_type_symbol
_atom_site_fract_x
_atom_site_fract_y
_atom_site_fract_z
_atom_site_U_iso_or_equiv
_atom_site_adp_type
_atom_site_occupancy
_atom_site_site_symmetry_order
_atom_site_calc_flag
_atom_site_refinement_flags_posn
_atom_site_refinement_flags_adp
_atom_site_refinement_flags_occupancy
_atom_site_disorder_assembly
_atom_site_disorder_group
Br1 Br 0.08017(3) 1.11282(2) -0.27006(2) 0.01988(7) Uani 1 1 d . . . . .
O1 O 0.6579(2) 0.69974(11) 0.07712(10) 0.0175(4) Uani 1 1 d . . . . .
O2 O 0.6817(2) 1.04113(12) -0.14486(11) 0.0200(4) Uani 1 1 d . . . . .
O3 O 0.6462(2) 1.08465(12) 0.05206(13) 0.0238(5) Uani 1 1 d D . . . .
O4 O 0.8416(2) 0.99724(13) 0.03177(13) 0.0242(5) Uani 1 1 d . . . . .
C1 C 0.7231(3) 0.72599(17) 0.21247(14) 0.0174(6) Uani 1 1 d . . . . .
C2 C 0.7063(4) 0.64209(16) 0.22951(17) 0.0227(6) Uani 1 1 d . . . . .
H2 H 0.6745 0.6049 0.1897 0.027 Uiso 1 1 calc R U . . .
C3 C 0.7363(4) 0.6135(2) 0.30491(16) 0.0269(7) Uani 1 1 d . . . . .
H3 H 0.7242 0.5566 0.3164 0.032 Uiso 1 1 calc R U . . .
C4 C 0.7835(4) 0.66658(19) 0.36315(16) 0.0251(7) Uani 1 1 d . . . . .
H4 H 0.8035 0.6465 0.4145 0.030 Uiso 1 1 calc R U . . .
C5 C 0.8016(4) 0.74971(19) 0.34621(16) 0.0231(7) Uani 1 1 d . . . . .
H5 H 0.8343 0.7865 0.3861 0.028 Uiso 1 1 calc R U . . .
C6 C 0.7722(3) 0.77913(16) 0.27155(16) 0.0188(5) Uani 1 1 d . . . . .
H6 H 0.7856 0.8360 0.2604 0.023 Uiso 1 1 calc R U . . .
C7 C 0.6945(3) 0.75731(17) 0.13362(15) 0.0156(6) Uani 1 1 d . . . . .
C8 C 0.7014(3) 0.83349(16) 0.10066(14) 0.0137(5) Uani 1 1 d . . . . .
H8 H 0.7236 0.8837 0.1270 0.016 Uiso 1 1 calc R U . . .
C9 C 0.6687(3) 0.82383(17) 0.01843(14) 0.0146(5) Uani 1 1 d . . . . .
C10 C 0.6433(3) 0.74237(18) 0.00726(15) 0.0160(6) Uani 1 1 d . . . . .
C11 C 0.6044(4) 0.69693(17) -0.06589(14) 0.0185(6) Uani 1 1 d . . . . .
H11A H 0.4971 0.6785 -0.0643 0.022 Uiso 1 1 calc R U . . .
H11B H 0.6705 0.6479 -0.0716 0.022 Uiso 1 1 calc R U . . .
C12 C 0.6293(4) 0.75636(18) -0.13485(16) 0.0205(6) Uani 1 1 d . . . . .
H12A H 0.7393 0.7594 -0.1471 0.025 Uiso 1 1 calc R U . . .
H12B H 0.5760 0.7350 -0.1818 0.025 Uiso 1 1 calc R U . . .
C13 C 0.5701(4) 0.84290(16) -0.11594(13) 0.0186(6) Uani 1 1 d . . . . .
H13A H 0.4618 0.8394 -0.1002 0.022 Uiso 1 1 calc R U . . .
H13B H 0.5763 0.8776 -0.1636 0.022 Uiso 1 1 calc R U . . .
C14 C 0.6619(3) 0.88357(17) -0.04955(13) 0.0141(5) Uani 1 1 d . . . . .
H14 H 0.7681 0.8923 -0.0690 0.017 Uiso 1 1 calc R U . . .
C15 C 0.5962(3) 0.96868(15) -0.02615(13) 0.0124(5) Uani 1 1 d . . . . .
C16 C 0.5772(4) 1.01942(15) -0.10336(13) 0.0140(5) Uani 1 1 d . . . . .
C17 C 0.4131(4) 1.03355(15) -0.11576(13) 0.0130(5) Uani 1 1 d . . . . .
C18 C 0.3421(3) 1.06852(16) -0.18150(15) 0.0150(5) Uani 1 1 d . . . . .
H18 H 0.3994 1.0890 -0.2246 0.018 Uiso 1 1 calc R U . . .
C19 C 0.1852(3) 1.07188(16) -0.18080(15) 0.0154(5) Uani 1 1 d . . . . .
C20 C 0.0996(3) 1.04428(16) -0.11669(15) 0.0163(6) Uani 1 1 d . . . . .
H20 H -0.0082 1.0489 -0.1174 0.020 Uiso 1 1 calc R U . . .
C21 C 0.1727(3) 1.00989(16) -0.05149(15) 0.0149(5) Uani 1 1 d . . . . .
H21 H 0.1155 0.9913 -0.0076 0.018 Uiso 1 1 calc R U . . .
C22 C 0.3313(3) 1.00335(16) -0.05211(14) 0.0118(5) Uani 1 1 d . . . . .
C23 C 0.4334(3) 0.96472(16) 0.00870(13) 0.0135(5) Uani 1 1 d . . . . .
H23A H 0.4032 0.9069 0.0186 0.016 Uiso 1 1 calc R U . . .
H23B H 0.4281 0.9957 0.0587 0.016 Uiso 1 1 calc R U . . .
C24 C 0.7109(3) 1.01653(17) 0.02316(15) 0.0148(5) Uani 1 1 d . . . . .
C25 C 0.735(2) 1.1494(5) 0.0932(7) 0.0277(10) Uani 0.6 1 d D U P A 1
C26 C 0.7856(15) 1.1138(7) 0.1721(6) 0.0344(17) Uani 0.6 1 d D U P A 1
H26A H 0.6961 1.0951 0.2015 0.052 Uiso 0.6 1 calc R U P A 1
H26B H 0.8388 1.1563 0.2023 0.052 Uiso 0.6 1 calc R U P A 1
H26C H 0.8541 1.0671 0.1631 0.052 Uiso 0.6 1 calc R U P A 1
C27 C 0.8655(11) 1.1770(6) 0.0408(7) 0.0310(13) Uani 0.6 1 d D U P A 1
H27A H 0.9403 1.1325 0.0363 0.046 Uiso 0.6 1 calc R U P A 1
H27B H 0.9143 1.2257 0.0638 0.046 Uiso 0.6 1 calc R U P A 1
H27C H 0.8262 1.1908 -0.0114 0.046 Uiso 0.6 1 calc R U P A 1
C28 C 0.6224(8) 1.2186(4) 0.1040(4) 0.0346(13) Uani 0.6 1 d D U P A 1
H28A H 0.5944 1.2411 0.0526 0.052 Uiso 0.6 1 calc R U P A 1
H28B H 0.6686 1.2620 0.1361 0.052 Uiso 0.6 1 calc R U P A 1
H28C H 0.5312 1.1976 0.1304 0.052 Uiso 0.6 1 calc R U P A 1
C25' C 0.739(3) 1.1413(7) 0.1024(10) 0.0277(10) Uani 0.4 1 d D U P A 2
C26' C 0.818(2) 1.0952(12) 0.1692(10) 0.0344(17) Uani 0.4 1 d D U P A 2
H26D H 0.7418 1.0691 0.2029 0.052 Uiso 0.4 1 calc R U P A 2
H26E H 0.8786 1.1341 0.2003 0.052 Uiso 0.4 1 calc R U P A 2
H26F H 0.8854 1.0528 0.1472 0.052 Uiso 0.4 1 calc R U P A 2
C27' C 0.6198(12) 1.2019(6) 0.1320(6) 0.0310(13) Uani 0.4 1 d D U P A 2
H27D H 0.5599 1.2225 0.0876 0.046 Uiso 0.4 1 calc R U P A 2
H27E H 0.6705 1.2482 0.1581 0.046 Uiso 0.4 1 calc R U P A 2
H27F H 0.5523 1.1741 0.1693 0.046 Uiso 0.4 1 calc R U P A 2
C28' C 0.8507(16) 1.1864(10) 0.0506(11) 0.0346(13) Uani 0.4 1 d D U P A 2
H28D H 0.9183 1.1465 0.0251 0.052 Uiso 0.4 1 calc R U P A 2
H28E H 0.9113 1.2244 0.0826 0.052 Uiso 0.4 1 calc R U P A 2
H28F H 0.7952 1.2175 0.0104 0.052 Uiso 0.4 1 calc R U P A 2

loop_
_atom_site_aniso_label
_atom_site_aniso_U_11
_atom_site_aniso_U_22
_atom_site_aniso_U_33
_atom_site_aniso_U_23
_atom_site_aniso_U_13
_atom_site_aniso_U_12
Br1 0.02070(13) 0.02122(14) 0.01772(10) 0.00334(11) -0.00482(12) 0.00333(13)
O1 0.0227(11) 0.0152(10) 0.0145(8) -0.0010(7) -0.0023(8) 0.0013(9)
O2 0.0159(11) 0.0226(11) 0.0217(9) 0.0062(8) 0.0039(8) 0.0001(9)
O3 0.0169(11) 0.0216(11) 0.0329(11) -0.0117(9) -0.0023(9) 0.0007(9)
O4 0.0121(11) 0.0221(12) 0.0384(11) -0.0022(9) -0.0024(9) 0.0009(9)
C1 0.0176(14) 0.0187(14) 0.0159(11) -0.0001(9) 0.0011(10) 0.0058(12)
C2 0.0338(17) 0.0166(13) 0.0178(11) -0.0008(11) 0.0012(14) -0.0004(12)
C3 0.0409(19) 0.0175(14) 0.0225(12) 0.0047(13) 0.0000(13) 0.0001(17)
C4 0.0343(19) 0.0250(16) 0.0161(11) 0.0055(11) -0.0027(12) 0.0003(15)
C5 0.0278(18) 0.0224(16) 0.0192(12) -0.0021(11) -0.0028(12) 0.0015(14)
C6 0.0228(15) 0.0153(13) 0.0184(11) 0.0001(11) -0.0002(13) 0.0017(11)
C7 0.0136(14) 0.0177(15) 0.0153(11) -0.0025(10) -0.0005(10) 0.0027(11)
C8 0.0147(13) 0.0108(13) 0.0158(11) -0.0015(9) 0.0009(10) 0.0001(11)
C9 0.0110(13) 0.0173(15) 0.0154(11) 0.0009(10) 0.0009(10) 0.0014(11)
C10 0.0173(15) 0.0158(14) 0.0149(11) 0.0013(10) -0.0016(11) 0.0018(12)
C11 0.0212(17) 0.0150(14) 0.0192(11) -0.0022(10) -0.0039(11) 0.0028(12)
C12 0.0279(17) 0.0187(15) 0.0148(11) -0.0052(10) -0.0011(11) 0.0037(13)
C13 0.0224(15) 0.0188(14) 0.0145(10) -0.0004(9) -0.0024(12) 0.0054(14)
C14 0.0131(12) 0.0163(13) 0.0130(9) 0.0018(10) 0.0019(9) 0.0018(12)
C15 0.0111(13) 0.0126(12) 0.0136(9) 0.0004(9) 0.0023(10) 0.0011(11)
C16 0.0158(13) 0.0112(12) 0.0149(10) 0.0010(9) 0.0009(12) 0.0020(12)
C17 0.0139(12) 0.0101(12) 0.0151(9) -0.0006(8) -0.0002(11) -0.0009(12)
C18 0.0196(15) 0.0104(13) 0.0151(10) 0.0011(9) 0.0019(10) -0.0011(11)
C19 0.0190(14) 0.0120(13) 0.0153(11) 0.0004(10) -0.0035(10) 0.0020(11)
C20 0.0150(15) 0.0138(13) 0.0200(11) -0.0015(9) -0.0009(11) 0.0031(11)
C21 0.0154(14) 0.0121(14) 0.0173(11) -0.0022(10) 0.0016(10) 0.0010(11)
C22 0.0136(13) 0.0086(13) 0.0133(10) -0.0017(9) 0.0013(10) 0.0010(10)
C23 0.0143(14) 0.0120(12) 0.0144(10) 0.0028(9) 0.0001(11) 0.0006(12)
C24 0.0152(14) 0.0142(14) 0.0151(10) 0.0052(10) 0.0009(10) -0.0021(11)
C25 0.0288(19) 0.025(2) 0.029(3) -0.0090(17) -0.0056(19) -0.0060(18)
C26 0.045(5) 0.037(5) 0.0215(15) -0.006(3) -0.004(3) -0.005(3)
C27 0.038(3) 0.024(3) 0.031(3) -0.005(2) -0.003(2) -0.012(2)
C28 0.040(3) 0.027(3) 0.037(3) -0.007(2) -0.006(2) 0.000(2)
C25' 0.0288(19) 0.025(2) 0.029(3) -0.0090(17) -0.0056(19) -0.0060(18)
C26' 0.045(5) 0.037(5) 0.0215(15) -0.006(3) -0.004(3) -0.005(3)
C27' 0.038(3) 0.024(3) 0.031(3) -0.005(2) -0.003(2) -0.012(2)
C28' 0.040(3) 0.027(3) 0.037(3) -0.007(2) -0.006(2) 0.000(2)

loop_
_atom_type_symbol
_atom_type_description
_atom_type_scat_dispersion_real
_atom_type_scat_dispersion_imag
_atom_type_scat_source
C C 0.0033 0.0016 'International Tables Vol C Tables 4.2.6.8 and 6.1.1.4'
H H 0.0000 0.0000 'International Tables Vol C Tables 4.2.6.8 and 6.1.1.4'
O O 0.0106 0.0060 'International Tables Vol C Tables 4.2.6.8 and 6.1.1.4'
Br Br -0.2901 2.4595 'International Tables Vol C Tables 4.2.6.8 and 6.1.1.4'

loop_
_geom_angle_atom_site_label_1
_geom_angle_atom_site_label_2
_geom_angle_atom_site_label_3
_geom_angle
C7 O1 C10 106.4(2)
C24 O3 C25 122.4(7)
C24 O3 C25' 119.2(9)
C6 C1 C2 119.0(2)
C6 C1 C7 120.2(2)
C2 C1 C7 120.8(3)
C3 C2 C1 119.8(3)
C4 C3 C2 120.8(3)
C3 C4 C5 119.5(3)
C6 C5 C4 120.3(3)
C5 C6 C1 120.5(2)
C8 C7 O1 109.8(2)
C8 C7 C1 133.6(3)
O1 C7 C1 116.5(2)
C7 C8 C9 107.1(2)
C10 C9 C8 106.0(2)
C10 C9 C14 120.8(2)
C8 C9 C14 133.2(2)
C9 C10 O1 110.6(2)
C9 C10 C11 129.8(2)
O1 C10 C11 119.6(2)
C10 C11 C12 107.2(2)
C13 C12 C11 111.5(2)
C12 C13 C14 111.7(2)
C9 C14 C13 108.0(2)
C9 C14 C15 112.94(19)
C13 C14 C15 112.1(2)
C24 C15 C23 114.8(2)
C24 C15 C14 110.5(2)
C23 C15 C14 113.9(2)
C24 C15 C16 105.4(2)
C23 C15 C16 104.3(2)
C14 C15 C16 107.06(18)
O2 C16 C17 127.7(2)
O2 C16 C15 124.4(3)
C17 C16 C15 107.9(2)
C22 C17 C18 122.4(3)
C22 C17 C16 109.8(2)
C18 C17 C16 127.8(2)
C19 C18 C17 117.0(3)
C18 C19 C20 122.1(3)
C18 C19 Br1 119.5(2)
C20 C19 Br1 118.4(2)
C21 C20 C19 120.0(3)
C22 C21 C20 118.8(3)
C17 C22 C21 119.7(2)
C17 C22 C23 112.0(2)
C21 C22 C23 128.3(2)
C22 C23 C15 105.59(19)
O4 C24 O3 125.3(3)
O4 C24 C15 124.6(3)
O3 C24 C15 110.1(2)
O3 C25 C28 103.9(9)
O3 C25 C27 109.2(10)
C28 C25 C27 110.3(5)
O3 C25 C26 107.4(7)
C28 C25 C26 111.4(10)
C27 C25 C26 114.1(10)
O3 C25' C28' 108.5(13)
O3 C25' C27' 102.4(12)
C28' C25' C27' 109.1(7)
O3 C25' C26' 111.9(11)
C28' C25' C26' 112.0(14)
C27' C25' C26' 112.6(13)

loop_
_geom_bond_atom_site_label_1
_geom_bond_atom_site_label_2
_geom_bond_distance
Br1 C19 1.899(3)
O1 C7 1.380(3)
O1 C10 1.383(3)
O2 C16 1.211(3)
O3 C24 1.337(3)
O3 C25 1.485(7)
O3 C25' 1.497(10)
O4 C24 1.200(4)
C1 C6 1.394(4)
C1 C2 1.400(4)
C1 C7 1.458(4)
C2 C3 1.391(4)
C3 C4 1.378(4)
C4 C5 1.389(4)
C5 C6 1.383(4)
C7 C8 1.360(4)
C8 C9 1.439(3)
C9 C10 1.355(4)
C9 C14 1.512(3)
C10 C11 1.488(4)
C11 C12 1.536(4)
C12 C13 1.532(4)
C13 C14 1.538(4)
C14 C15 1.550(4)
C15 C24 1.525(4)
C15 C23 1.549(4)
C15 C16 1.561(3)
C16 C17 1.475(4)
C17 C22 1.391(3)
C17 C18 1.402(4)
C18 C19 1.380(4)
C19 C20 1.400(4)
C20 C21 1.399(4)
C21 C22 1.398(4)
C22 C23 1.507(4)
C25 C28 1.508(16)
C25 C27 1.520(18)
C25 C26 1.530(6)
C25' C28' 1.511(18)
C25' C27' 1.52(2)
C25' C26' 1.532(7)

loop_
_geom_torsion_atom_site_label_1
_geom_torsion_atom_site_label_2
_geom_torsion_atom_site_label_3
_geom_torsion_atom_site_label_4
_geom_torsion
C6 C1 C2 C3 1.0(5)
C7 C1 C2 C3 179.1(3)
C1 C2 C3 C4 -0.4(5)
C2 C3 C4 C5 -0.2(5)
C3 C4 C5 C6 0.2(5)
C4 C5 C6 C1 0.4(5)
C2 C1 C6 C5 -1.0(5)
C7 C1 C6 C5 -179.1(3)
C10 O1 C7 C8 0.5(3)
C10 O1 C7 C1 -177.2(3)
C6 C1 C7 C8 -1.9(5)
C2 C1 C7 C8 -180.0(3)
C6 C1 C7 O1 175.0(3)
C2 C1 C7 O1 -3.0(4)
O1 C7 C8 C9 -0.5(3)
C1 C7 C8 C9 176.6(3)
C7 C8 C9 C10 0.4(3)
C7 C8 C9 C14 -178.6(3)
C8 C9 C10 O1 0.0(3)
C14 C9 C10 O1 179.0(2)
C8 C9 C10 C11 179.9(3)
C14 C9 C10 C11 -1.0(5)
C7 O1 C10 C9 -0.3(3)
C7 O1 C10 C11 179.8(3)
C9 C10 C11 C12 11.7(4)
O1 C10 C11 C12 -168.3(3)
C10 C11 C12 C13 -41.9(3)
C11 C12 C13 C14 65.8(3)
C10 C9 C14 C13 20.1(4)
C8 C9 C14 C13 -161.1(3)
C10 C9 C14 C15 144.7(3)
C8 C9 C14 C15 -36.5(4)
C12 C13 C14 C9 -51.1(3)
C12 C13 C14 C15 -176.1(2)
C9 C14 C15 C24 72.6(3)
C13 C14 C15 C24 -165.1(2)
C9 C14 C15 C23 -58.4(3)
C13 C14 C15 C23 63.9(3)
C9 C14 C15 C16 -173.1(2)
C13 C14 C15 C16 -50.8(3)
C24 C15 C16 O2 53.1(3)
C23 C15 C16 O2 174.4(2)
C14 C15 C16 O2 -64.6(3)
C24 C15 C16 C17 -127.9(2)
C23 C15 C16 C17 -6.6(3)
C14 C15 C16 C17 114.4(2)
O2 C16 C17 C22 -176.2(3)
C15 C16 C17 C22 4.8(3)
O2 C16 C17 C18 6.3(4)
C15 C16 C17 C18 -172.7(2)
C22 C17 C18 C19 -0.1(4)
C16 C17 C18 C19 177.1(2)
C17 C18 C19 C20 2.0(4)
C17 C18 C19 Br1 -176.58(18)
C18 C19 C20 C21 -1.8(4)
Br1 C19 C20 C21 176.80(19)
C19 C20 C21 C22 -0.4(4)
C18 C17 C22 C21 -2.1(4)
C16 C17 C22 C21 -179.7(2)
C18 C17 C22 C23 176.8(2)
C16 C17 C22 C23 -0.9(3)
C20 C21 C22 C17 2.3(4)
C20 C21 C22 C23 -176.4(2)
C17 C22 C23 C15 -3.4(3)
C21 C22 C23 C15 175.3(3)
C24 C15 C23 C22 120.8(2)
C14 C15 C23 C22 -110.4(2)
C16 C15 C23 C22 5.9(3)
C25 O3 C24 O4 5.7(7)
C25' O3 C24 O4 -2.8(9)
C25 O3 C24 C15 -171.4(6)
C25' O3 C24 C15 -179.9(9)
C23 C15 C24 O4 141.8(3)
C14 C15 C24 O4 11.3(3)
C16 C15 C24 O4 -104.0(3)
C23 C15 C24 O3 -41.0(3)
C14 C15 C24 O3 -171.5(2)
C16 C15 C24 O3 73.1(3)
C24 O3 C25 C28 171.7(5)
C25' O3 C25 C28 -120(13)
C24 O3 C25 C27 54.0(6)
C25' O3 C25 C27 123(13)
C24 O3 C25 C26 -70.2(13)
C25' O3 C25 C26 -2(12)
C24 O3 C25' C28' 72.7(9)
C25 O3 C25' C28' -43(12)
C24 O3 C25' C27' -172.0(5)
C25 O3 C25' C27' 72(12)
C24 O3 C25' C26' -51.3(18)
C25 O3 C25' C26' -167(14)
